data_2230884
loop_
_publ_author_name
'Sharif, Shahzad'
'Khan, Islam Ullah'
'Mahmood, Tariq'
'Kang, Sung Kwon'

_publ_section_title
;
 2-(4-Acetamidobenzenesulfonamido)benzoic acid
;
_journal_coeditor_code TK2747
_journal_issue 7
_journal_name_full 'Acta Crystallographica Section E'
_journal_page_first o1570
_journal_paper_doi 10.1107/S1600536811020307
_journal_volume 67
_journal_year 2011
_chemical_formula_iupac 'C15 H14 N2 O5 S'
_chemical_formula_moiety 'C15 H14 N2 O5 S'
_chemical_formula_sum 'C15 H14 N2 O5 S'
_chemical_formula_weight 334.34
_chemical_name_systematic
;
2-(4-Acetamidobenzenesulfonamido)benzoic acid
;
_space_group_IT_number 4
_symmetry_cell_setting monoclinic
_symmetry_space_group_name_Hall 'P 2yb'
_symmetry_space_group_name_H-M 'P 1 21 1'
_atom_sites_solution_hydrogens geom
_atom_sites_solution_primary direct
_atom_sites_solution_secondary difmap
_audit_creation_method 'WinGX routine CIF_UPDATE'
_cell_angle_alpha 90
_cell_angle_beta 109.47(3)
_cell_angle_gamma 90
_cell_formula_units_Z 4
_cell_length_a 9.3721(19)
_cell_length_b 13.036(3)
_cell_length_c 13.132(3)
_cell_measurement_reflns_used 1295
_cell_measurement_temperature 296(2)
_cell_measurement_theta_max 18.72
_cell_measurement_theta_min 2.78
_cell_volume 1512.7(6)
_computing_cell_refinement 'SAINT (Bruker, 2007)'
_computing_data_collection 'APEX2 (Bruker, 2007)'
_computing_data_reduction 'SAINT (Bruker, 2007)'
_computing_molecular_graphics 'Ortep-3 for Windows (Farrugia, 1997)'
_computing_publication_material 'WinGX publication routines (Farrugia, 1999)'
_computing_structure_refinement 'SHELXL97 (Sheldrick, 2008)'
_computing_structure_solution 'SHELXS97 (Sheldrick, 2008)'
_diffrn_ambient_temperature 296(2)
_diffrn_measured_fraction_theta_full 0.991
_diffrn_measured_fraction_theta_max 0.991
_diffrn_measurement_device_type 'Bruker APEXII CCD'
_diffrn_measurement_method '\f and \w'
_diffrn_radiation_monochromator graphite
_diffrn_radiation_type MoK\a
_diffrn_radiation_wavelength 0.71073
_diffrn_reflns_limit_h_max 10
_diffrn_reflns_limit_h_min -11
_diffrn_reflns_limit_k_max 15
_diffrn_reflns_limit_k_min 0
_diffrn_reflns_limit_l_max 15
_diffrn_reflns_limit_l_min 0
_diffrn_reflns_number 2926
_diffrn_reflns_theta_full 25.5
_diffrn_reflns_theta_max 25.5
_diffrn_reflns_theta_min 2.82
_exptl_absorpt_coefficient_mu 0.242
_exptl_absorpt_correction_T_max 0.931
_exptl_absorpt_correction_T_min 0.92
_exptl_absorpt_correction_type multi-scan
_exptl_absorpt_process_details '(SADABS; Bruker, 2007)'
_exptl_crystal_colour violet
_exptl_crystal_density_diffrn 1.468
_exptl_crystal_density_method 'not measured'
_exptl_crystal_description block
_exptl_crystal_F_000 696
_exptl_crystal_size_max 0.25
_exptl_crystal_size_mid 0.12
_exptl_crystal_size_min 0.09
_refine_diff_density_max 0.261
_refine_diff_density_min -0.236
_refine_ls_extinction_method none
_refine_ls_goodness_of_fit_ref 0.82
_refine_ls_hydrogen_treatment constr
_refine_ls_matrix_type full
_refine_ls_number_parameters 415
_refine_ls_number_reflns 2926
_refine_ls_number_restraints 1
_refine_ls_restrained_S_all 0.82
_refine_ls_R_factor_all 0.111
_refine_ls_R_factor_gt 0.0452
_refine_ls_shift/su_max 0
_refine_ls_shift/su_mean 0
_refine_ls_structure_factor_coef Fsqd
_refine_ls_weighting_details 'calc w=1/[\s^2^(Fo^2^)+(0.0338P)^2^] where P=(Fo^2^+2Fc^2^)/3'
_refine_ls_weighting_scheme calc
_refine_ls_wR_factor_ref 0.0922
_reflns_number_gt 1470
_reflns_number_total 2926
_reflns_threshold_expression I>2\s(I)
_cod_data_source_file tk2747.cif
_cod_data_source_block I
_cod_original_cell_volume 1512.7(5)
_cod_original_sg_symbol_H-M 'P 21'
_cod_database_code 2230884
_cod_database_fobs_code 2230884

loop_
_symmetry_equiv_pos_as_xyz
'x, y, z'
'-x, y+1/2, -z'

loop_
_atom_site_type_symbol
_atom_site_label
_atom_site_fract_x
_atom_site_fract_y
_atom_site_fract_z
_atom_site_U_iso_or_equiv
_atom_site_adp_type
_atom_site_calc_flag
_atom_site_refinement_flags
_atom_site_occupancy
_atom_site_disorder_assembly
_atom_site_disorder_group
C C1 0.9116(7) 0.1951(5) 0.4462(5) 0.0489(17) Uani d . 1 . .
C C2 0.8856(6) 0.1876(4) 0.3361(5) 0.0378(15) Uani d . 1 . .
C C3 0.9664(8) 0.2491(5) 0.2895(6) 0.069(2) Uani d . 1 . .
H H3 0.9489 0.2433 0.2157 0.082 Uiso calc R 1 . .
C C4 1.0705(8) 0.3179(6) 0.3474(7) 0.068(2) Uani d . 1 . .
H H4 1.124 0.3585 0.3143 0.081 Uiso calc R 1 . .
C C5 1.0948(8) 0.3260(6) 0.4565(7) 0.078(2) Uani d . 1 . .
H H5 1.1645 0.3736 0.4972 0.094 Uiso calc R 1 . .
C C6 1.0181(8) 0.2652(6) 0.5064(6) 0.0547(18) Uani d . 1 . .
H H6 1.0374 0.271 0.5804 0.066 Uiso calc R 1 . .
C C7 0.8274(7) 0.1297(5) 0.4990(5) 0.0444(16) Uani d . 1 . .
O O8 0.7297(6) 0.0692(4) 0.4533(4) 0.0761(16) Uani d . 1 . .
O O9 0.8716(5) 0.1415(4) 0.6050(4) 0.0753(14) Uani d . 1 . .
H H9 0.8211 0.1043 0.63 0.113 Uiso calc R 1 . .
N N10 0.7746(6) 0.1191(4) 0.2728(4) 0.0556(15) Uani d . 1 . .
H H10 0.7657 0.0613 0.3017 0.067 Uiso calc R 1 . .
S S11 0.6629(2) 0.13965(13) 0.15141(13) 0.0496(5) Uani d . 1 . .
O O12 0.5537(5) 0.0600(3) 0.1345(3) 0.0650(13) Uani d . 1 . .
O O13 0.7415(4) 0.1479(3) 0.0766(3) 0.0601(12) Uani d . 1 . .
C C14 0.5771(6) 0.2586(5) 0.1545(5) 0.0409(16) Uani d . 1 . .
C C15 0.5660(7) 0.3302(5) 0.0747(5) 0.0505(18) Uani d . 1 . .
H H15 0.6111 0.3183 0.0225 0.061 Uiso calc R 1 . .
C C16 0.4882(7) 0.4181(5) 0.0734(5) 0.0523(19) Uani d . 1 . .
H H16 0.48 0.4663 0.0196 0.063 Uiso calc R 1 . .
C C17 0.4204(6) 0.4379(5) 0.1504(5) 0.0374(15) Uani d . 1 . .
C C18 0.4315(7) 0.3678(5) 0.2282(5) 0.0485(18) Uani d . 1 . .
H H18 0.3873 0.3809 0.2806 0.058 Uiso calc R 1 . .
C C19 0.5082(7) 0.2768(5) 0.2307(5) 0.0479(17) Uani d . 1 . .
H H19 0.5134 0.228 0.2834 0.057 Uiso calc R 1 . .
N N20 0.3395(5) 0.5312(4) 0.1386(4) 0.0434(13) Uani d . 1 . .
H H20 0.3362 0.5668 0.0827 0.052 Uiso calc R 1 . .
C C21 0.2673(6) 0.5729(5) 0.2010(5) 0.0411(16) Uani d . 1 . .
O O22 0.2672(5) 0.5316(3) 0.2864(3) 0.0580(13) Uani d . 1 . .
C C23 0.1884(7) 0.6728(4) 0.1635(5) 0.059(2) Uani d . 1 . .
H H23A 0.2015 0.6925 0.0967 0.088 Uiso calc R 1 . .
H H23B 0.2307 0.7246 0.217 0.088 Uiso calc R 1 . .
H H23C 0.0825 0.6653 0.1527 0.088 Uiso calc R 1 . .
C C24 -0.0124(7) 0.9059(5) 0.1004(5) 0.0449(16) Uani d . 1 . .
C C25 0.0910(7) 0.9800(5) 0.1592(5) 0.0437(17) Uani d . 1 . .
C C26 0.1722(7) 1.0380(5) 0.1075(6) 0.061(2) Uani d . 1 . .
H H26 0.2361 1.09 0.1449 0.074 Uiso calc R 1 . .
C C27 0.1581(7) 1.0185(6) 0.0021(6) 0.064(2) Uani d . 1 . .
H H27 0.2137 1.0569 -0.0312 0.077 Uiso calc R 1 . .
C C28 0.0617(8) 0.9422(6) -0.0555(6) 0.071(2) Uani d . 1 . .
H H28 0.0553 0.9272 -0.1261 0.085 Uiso calc R 1 . .
C C29 -0.0240(7) 0.8892(5) -0.0065(6) 0.0510(18) Uani d . 1 . .
H H29 -0.0924 0.8405 -0.0463 0.061 Uiso calc R 1 . .
C C30 -0.1013(7) 0.8458(5) 0.1504(6) 0.0479(17) Uani d . 1 . .
O O31 -0.1843(5) 0.7725(4) 0.0872(4) 0.0677(14) Uani d . 1 . .
H H31 -0.2313 0.7413 0.12 0.101 Uiso calc R 1 . .
O O32 -0.1066(5) 0.8583(4) 0.2407(4) 0.0691(15) Uani d . 1 . .
N N33 0.1094(5) 0.9963(4) 0.2685(4) 0.0555(15) Uani d . 1 . .
H H33 0.0295 0.9965 0.2869 0.067 Uiso calc R 1 . .
S S34 0.2731(2) 1.01499(13) 0.36347(14) 0.0574(5) Uani d . 1 . .
O O35 0.3439(5) 1.1036(3) 0.3377(4) 0.0690(14) Uani d . 1 . .
O O36 0.2365(5) 1.0137(4) 0.4614(3) 0.0713(13) Uani d . 1 . .
C C37 0.3874(7) 0.9084(5) 0.3622(5) 0.0471(17) Uani d . 1 . .
C C38 0.4644(7) 0.9058(5) 0.2911(6) 0.059(2) Uani d . 1 . .
H H38 0.4576 0.9616 0.2457 0.07 Uiso calc R 1 . .
C C39 0.5520(7) 0.8235(6) 0.2842(6) 0.0584(19) Uani d . 1 . .
H H39 0.6053 0.8234 0.2358 0.07 Uiso calc R 1 . .
C C40 0.5584(7) 0.7408(5) 0.3516(5) 0.0498(18) Uani d . 1 . .
C C41 0.4833(7) 0.7435(5) 0.4263(5) 0.0540(19) Uani d . 1 . .
H H41 0.4912 0.6889 0.4733 0.065 Uiso calc R 1 . .
C C42 0.3979(7) 0.8271(5) 0.4301(5) 0.0530(18) Uani d . 1 . .
H H42 0.3462 0.8289 0.4794 0.064 Uiso calc R 1 . .
N N43 0.6463(5) 0.6529(4) 0.3513(4) 0.0563(15) Uani d . 1 . .
H H43 0.6701 0.6161 0.4089 0.068 Uiso calc R 1 . .
C C44 0.6993(7) 0.6179(6) 0.2710(6) 0.0548(19) Uani d . 1 . .
O O45 0.6655(5) 0.6604(4) 0.1829(4) 0.0682(14) Uani d . 1 . .
C C46 0.7926(7) 0.5216(6) 0.2971(5) 0.071(2) Uani d . 1 . .
H H46A 0.8045 0.5004 0.3695 0.106 Uiso calc R 1 . .
H H46B 0.8903 0.5345 0.291 0.106 Uiso calc R 1 . .
H H46C 0.7426 0.4684 0.2475 0.106 Uiso calc R 1 . .

loop_
_atom_site_aniso_label
_atom_site_aniso_U_11
_atom_site_aniso_U_22
_atom_site_aniso_U_33
_atom_site_aniso_U_12
_atom_site_aniso_U_13
_atom_site_aniso_U_23
C1 0.055(4) 0.049(5) 0.045(4) 0.016(4) 0.019(4) 0.011(4)
C2 0.038(4) 0.027(4) 0.051(4) 0.014(3) 0.019(4) 0.012(4)
C3 0.077(6) 0.060(5) 0.071(6) -0.005(4) 0.027(5) 0.003(4)
C4 0.050(5) 0.063(6) 0.081(6) -0.001(4) 0.009(5) 0.017(5)
C5 0.063(6) 0.059(6) 0.094(7) -0.003(4) 0.002(5) 0.006(5)
C6 0.049(4) 0.051(5) 0.057(5) -0.004(4) 0.007(4) 0.004(4)
C7 0.050(4) 0.048(4) 0.035(4) 0.010(4) 0.013(3) 0.004(4)
O8 0.091(4) 0.081(4) 0.056(3) -0.030(3) 0.023(3) 0.005(3)
O9 0.083(4) 0.088(4) 0.054(3) -0.007(3) 0.022(3) 0.003(3)
N10 0.081(4) 0.034(3) 0.046(3) 0.006(3) 0.014(3) 0.008(3)
S11 0.0681(12) 0.0425(11) 0.0387(10) -0.0015(10) 0.0186(9) -0.0069(9)
O12 0.101(4) 0.038(3) 0.063(3) -0.023(3) 0.038(3) -0.013(2)
O13 0.079(3) 0.056(3) 0.057(3) -0.001(3) 0.038(3) -0.010(3)
C14 0.044(4) 0.036(4) 0.041(4) 0.002(3) 0.011(3) 0.001(3)
C15 0.073(5) 0.053(5) 0.038(4) 0.003(4) 0.035(4) 0.007(4)
C16 0.065(5) 0.054(5) 0.040(4) 0.011(4) 0.020(4) 0.015(3)
C17 0.041(4) 0.033(4) 0.039(4) 0.001(3) 0.014(3) 0.002(3)
C18 0.055(4) 0.052(5) 0.051(4) 0.010(3) 0.033(4) 0.018(4)
C19 0.064(4) 0.052(5) 0.033(4) -0.004(4) 0.023(4) 0.013(4)
N20 0.051(3) 0.048(4) 0.037(3) 0.004(3) 0.023(3) 0.012(3)
C21 0.043(4) 0.042(4) 0.034(4) -0.011(3) 0.006(3) -0.005(3)
O22 0.077(3) 0.058(3) 0.051(3) 0.004(3) 0.036(3) 0.001(3)
C23 0.069(5) 0.052(5) 0.052(4) 0.014(4) 0.017(4) -0.008(4)
C24 0.043(4) 0.048(4) 0.045(4) 0.004(3) 0.016(3) 0.011(4)
C25 0.046(4) 0.048(5) 0.042(4) 0.013(3) 0.020(4) 0.009(3)
C26 0.065(5) 0.061(5) 0.058(5) -0.001(4) 0.022(4) -0.004(4)
C27 0.065(5) 0.064(6) 0.063(5) 0.008(4) 0.023(4) 0.026(5)
C28 0.068(5) 0.089(7) 0.053(5) -0.002(5) 0.017(4) 0.008(5)
C29 0.055(5) 0.056(5) 0.043(4) 0.007(4) 0.017(4) 0.004(4)
C30 0.052(5) 0.046(5) 0.048(5) 0.013(4) 0.021(4) 0.010(4)
O31 0.071(3) 0.070(3) 0.064(3) -0.015(3) 0.025(3) -0.010(3)
O32 0.080(4) 0.076(4) 0.065(3) -0.010(3) 0.041(3) 0.000(3)
N33 0.051(3) 0.070(4) 0.046(3) 0.009(3) 0.016(3) -0.011(3)
S34 0.0712(13) 0.0507(13) 0.0499(11) -0.0118(10) 0.0194(10) -0.0137(10)
O35 0.088(4) 0.042(3) 0.079(3) -0.022(3) 0.029(3) -0.008(3)
O36 0.101(4) 0.064(3) 0.056(3) -0.014(3) 0.037(3) -0.017(3)
C37 0.055(5) 0.047(5) 0.038(4) -0.011(3) 0.013(4) -0.002(4)
C38 0.064(5) 0.052(5) 0.062(5) -0.010(4) 0.024(4) 0.024(4)
C39 0.052(5) 0.067(5) 0.062(5) 0.007(4) 0.027(4) 0.026(4)
C40 0.041(4) 0.065(5) 0.045(4) -0.001(4) 0.015(4) 0.008(4)
C41 0.058(5) 0.065(6) 0.038(4) -0.002(4) 0.014(4) 0.010(4)
C42 0.063(5) 0.059(5) 0.042(4) -0.004(4) 0.025(4) -0.012(4)
N43 0.058(4) 0.062(4) 0.045(3) 0.003(3) 0.012(3) 0.019(3)
C44 0.047(4) 0.066(6) 0.048(5) -0.021(4) 0.013(4) -0.005(4)
O45 0.098(4) 0.065(4) 0.050(3) -0.020(3) 0.036(3) -0.006(3)
C46 0.057(5) 0.084(6) 0.066(5) 0.004(5) 0.014(4) -0.015(5)

loop_
_atom_type_symbol
_atom_type_description
_atom_type_scat_dispersion_real
_atom_type_scat_dispersion_imag
_atom_type_scat_source
C C 0.0033 0.0016 'International Tables Vol C Tables 4.2.6.8 and 6.1.1.4'
H H 0 0 'International Tables Vol C Tables 4.2.6.8 and 6.1.1.4'
N N 0.0061 0.0033 'International Tables Vol C Tables 4.2.6.8 and 6.1.1.4'
O O 0.0106 0.006 'International Tables Vol C Tables 4.2.6.8 and 6.1.1.4'
S S 0.1246 0.1234 'International Tables Vol C Tables 4.2.6.8 and 6.1.1.4'

loop_
_geom_angle_atom_site_label_1
_geom_angle_atom_site_label_2
_geom_angle_atom_site_label_3
_geom_angle_site_symmetry_1
_geom_angle_site_symmetry_3
_geom_angle
_geom_angle_publ_flag
C2 C1 C6 . . 118.9(7) ?
C2 C1 C7 . . 120.8(6) ?
C6 C1 C7 . . 120.3(7) ?
C3 C2 C1 . . 119.3(6) ?
C3 C2 N10 . . 120.8(6) ?
C1 C2 N10 . . 119.8(6) ?
C4 C3 C2 . . 122.3(7) ?
C4 C3 H3 . . 118.9 ?
C2 C3 H3 . . 118.9 ?
C3 C4 C5 . . 118.2(8) ?
C3 C4 H4 . . 120.9 ?
C5 C4 H4 . . 120.9 ?
C6 C5 C4 . . 121.3(7) ?
C6 C5 H5 . . 119.3 ?
C4 C5 H5 . . 119.3 ?
C5 C6 C1 . . 119.9(7) ?
C5 C6 H6 . . 120.1 ?
C1 C6 H6 . . 120.1 ?
O8 C7 O9 . . 121.3(6) ?
O8 C7 C1 . . 125.3(6) ?
O9 C7 C1 . . 113.4(6) ?
C7 O9 H9 . . 109.5 ?
C2 N10 S11 . . 125.8(4) ?
C2 N10 H10 . . 117.1 ?
S11 N10 H10 . . 117.1 ?
O13 S11 O12 . . 117.5(3) ?
O13 S11 N10 . . 112.5(3) ?
O12 S11 N10 . . 103.2(3) ?
O13 S11 C14 . . 107.3(3) ?
O12 S11 C14 . . 109.7(3) ?
N10 S11 C14 . . 106.0(3) ?
C19 C14 C15 . . 119.9(6) ?
C19 C14 S11 . . 119.9(5) ?
C15 C14 S11 . . 119.9(5) ?
C16 C15 C14 . . 119.0(6) ?
C16 C15 H15 . . 120.5 ?
C14 C15 H15 . . 120.5 ?
C15 C16 C17 . . 121.7(6) ?
C15 C16 H16 . . 119.2 ?
C17 C16 H16 . . 119.2 ?
C18 C17 C16 . . 119.2(6) ?
C18 C17 N20 . . 124.7(5) ?
C16 C17 N20 . . 116.1(5) ?
C17 C18 C19 . . 120.5(6) ?
C17 C18 H18 . . 119.7 ?
C19 C18 H18 . . 119.7 ?
C14 C19 C18 . . 119.7(6) ?
C14 C19 H19 . . 120.1 ?
C18 C19 H19 . . 120.1 ?
C21 N20 C17 . . 130.0(5) ?
C21 N20 H20 . . 115 ?
C17 N20 H20 . . 115 ?
O22 C21 N20 . . 121.9(6) ?
O22 C21 C23 . . 121.6(6) ?
N20 C21 C23 . . 116.5(6) ?
C21 C23 H23A . . 109.5 ?
C21 C23 H23B . . 109.5 ?
H23A C23 H23B . . 109.5 ?
C21 C23 H23C . . 109.5 ?
H23A C23 H23C . . 109.5 ?
H23B C23 H23C . . 109.5 ?
C29 C24 C25 . . 118.1(6) ?
C29 C24 C30 . . 120.7(7) ?
C25 C24 C30 . . 121.2(6) ?
C26 C25 N33 . . 120.9(6) ?
C26 C25 C24 . . 119.5(6) ?
N33 C25 C24 . . 119.6(6) ?
C27 C26 C25 . . 120.4(6) ?
C27 C26 H26 . . 119.8 ?
C25 C26 H26 . . 119.8 ?
C26 C27 C28 . . 120.7(7) ?
C26 C27 H27 . . 119.7 ?
C28 C27 H27 . . 119.7 ?
C29 C28 C27 . . 118.8(7) ?
C29 C28 H28 . . 120.6 ?
C27 C28 H28 . . 120.6 ?
C28 C29 C24 . . 122.4(7) ?
C28 C29 H29 . . 118.8 ?
C24 C29 H29 . . 118.8 ?
O32 C30 O31 . . 120.0(6) ?
O32 C30 C24 . . 125.8(7) ?
O31 C30 C24 . . 114.2(6) ?
C30 O31 H31 . . 109.5 ?
C25 N33 S34 . . 124.4(4) ?
C25 N33 H33 . . 117.8 ?
S34 N33 H33 . . 117.8 ?
O35 S34 O36 . . 119.3(3) ?
O35 S34 N33 . . 109.3(3) ?
O36 S34 N33 . . 103.7(3) ?
O35 S34 C37 . . 107.7(3) ?
O36 S34 C37 . . 109.1(3) ?
N33 S34 C37 . . 107.1(3) ?
C38 C37 C42 . . 119.3(6) ?
C38 C37 S34 . . 119.4(6) ?
C42 C37 S34 . . 121.2(5) ?
C37 C38 C39 . . 122.1(6) ?
C37 C38 H38 . . 118.9 ?
C39 C38 H38 . . 118.9 ?
C38 C39 C40 . . 117.8(6) ?
C38 C39 H39 . . 121.1 ?
C40 C39 H39 . . 121.1 ?
C39 C40 C41 . . 120.6(7) ?
C39 C40 N43 . . 122.2(6) ?
C41 C40 N43 . . 117.2(6) ?
C42 C41 C40 . . 119.3(6) ?
C42 C41 H41 . . 120.3 ?
C40 C41 H41 . . 120.3 ?
C41 C42 C37 . . 120.8(6) ?
C41 C42 H42 . . 119.6 ?
C37 C42 H42 . . 119.6 ?
C44 N43 C40 . . 128.8(6) ?
C44 N43 H43 . . 115.6 ?
C40 N43 H43 . . 115.6 ?
O45 C44 N43 . . 121.7(7) ?
O45 C44 C46 . . 122.7(7) ?
N43 C44 C46 . . 115.5(6) ?
C44 C46 H46A . . 109.5 ?
C44 C46 H46B . . 109.5 ?
H46A C46 H46B . . 109.5 ?
C44 C46 H46C . . 109.5 ?
H46A C46 H46C . . 109.5 ?
H46B C46 H46C . . 109.5 ?

loop_
_geom_bond_atom_site_label_1
_geom_bond_atom_site_label_2
_geom_bond_site_symmetry_2
_geom_bond_distance
_geom_bond_publ_flag
C1 C2 . 1.387(8) ?
C1 C6 . 1.389(9) ?
C1 C7 . 1.482(8) ?
C2 C3 . 1.379(8) ?
C2 N10 . 1.412(7) ?
C3 C4 . 1.356(9) ?
C3 H3 . 0.93 ?
C4 C5 . 1.378(9) ?
C4 H4 . 0.93 ?
C5 C6 . 1.374(9) ?
C5 H5 . 0.93 ?
C6 H6 . 0.93 ?
C7 O8 . 1.206(7) ?
C7 O9 . 1.322(7) ?
O9 H9 . 0.82 ?
N10 S11 . 1.611(5) ?
N10 H10 . 0.86 ?
S11 O13 . 1.415(4) ?
S11 O12 . 1.423(4) ?
S11 C14 . 1.754(6) ?
C14 C19 . 1.380(7) ?
C14 C15 . 1.382(8) ?
C15 C16 . 1.355(8) ?
C15 H15 . 0.93 ?
C16 C17 . 1.386(7) ?
C16 H16 . 0.93 ?
C17 C18 . 1.348(8) ?
C17 N20 . 1.414(7) ?
C18 C19 . 1.382(8) ?
C18 H18 . 0.93 ?
C19 H19 . 0.93 ?
N20 C21 . 1.340(7) ?
N20 H20 . 0.86 ?
C21 O22 . 1.244(6) ?
C21 C23 . 1.497(8) ?
C23 H23A . 0.96 ?
C23 H23B . 0.96 ?
C23 H23C . 0.96 ?
C24 C29 . 1.389(8) ?
C24 C25 . 1.403(8) ?
C24 C30 . 1.450(8) ?
C25 C26 . 1.399(8) ?
C25 N33 . 1.402(7) ?
C26 C27 . 1.370(8) ?
C26 H26 . 0.93 ?
C27 C28 . 1.386(9) ?
C27 H27 . 0.93 ?
C28 C29 . 1.372(9) ?
C28 H28 . 0.93 ?
C29 H29 . 0.93 ?
C30 O32 . 1.215(7) ?
C30 O31 . 1.332(8) ?
O31 H31 . 0.82 ?
N33 S34 . 1.641(5) ?
N33 H33 . 0.86 ?
S34 O35 . 1.429(4) ?
S34 O36 . 1.438(4) ?
S34 C37 . 1.758(7) ?
C37 C38 . 1.358(8) ?
C37 C42 . 1.366(8) ?
C38 C39 . 1.371(9) ?
C38 H38 . 0.93 ?
C39 C40 . 1.383(8) ?
C39 H39 . 0.93 ?
C40 C41 . 1.385(8) ?
C40 N43 . 1.412(7) ?
C41 C42 . 1.363(8) ?
C41 H41 . 0.93 ?
C42 H42 . 0.93 ?
N43 C44 . 1.385(8) ?
N43 H43 . 0.86 ?
C44 O45 . 1.224(7) ?
C44 C46 . 1.503(9) ?
C46 H46A . 0.96 ?
C46 H46B . 0.96 ?
C46 H46C . 0.96 ?

loop_
_geom_hbond_atom_site_label_D
_geom_hbond_atom_site_label_H
_geom_hbond_atom_site_label_A
_geom_hbond_site_symmetry_A
_geom_hbond_distance_DH
_geom_hbond_distance_HA
_geom_hbond_distance_DA
_geom_hbond_angle_DHA
O9 H9 O22 2_646 0.82 1.84 2.649(6) 168
N10 H10 O8 . 0.86 2.13 2.624(7) 116
N20 H20 O13 2_655 0.86 2.24 3.073(6) 164
O31 H31 O45 1_455 0.82 1.81 2.623(6) 174
N33 H33 O32 . 0.86 2.17 2.641(7) 114
N43 H43 O36 2_646 0.86 2.11 2.958(7) 168
C23 H23B Cg1 . 0.96 2.74 3.6110(15) 151
C46 H46C Cg2 . 0.96 2.71 3.5821(13) 151
